data_2219329
loop_
_publ_author_name
'Lalancette, Roger A.'
'Thompson, Hugh W.'
'Brunskill, Andrew P. J.'

_publ_section_title
;
 (+-)-<i>trans</i>-3-Benzoylbicyclo[2.2.2]octane-2-carboxylic acid
;
_journal_coeditor_code FL2213
_journal_issue 9
_journal_name_full 'Acta Crystallographica Section E'
_journal_page_first o1664
_journal_paper_doi 10.1107/S1600536808024112
_journal_volume 64
_journal_year 2008
_chemical_formula_iupac 'C16 H18 O3'
_chemical_formula_moiety 'C16 H18 O3'
_chemical_formula_sum 'C16 H18 O3'
_chemical_formula_weight 258.30
_chemical_melting_point 444
_chemical_name_systematic
;
(+-)-<i>trans</i>-3-Benzoylbicyclo[2.2.2]octane-2-carboxylic acid
;
_space_group_IT_number 14
_symmetry_cell_setting monoclinic
_symmetry_space_group_name_Hall '-P 2ybc'
_symmetry_space_group_name_H-M 'P 1 21/c 1'
_atom_sites_solution_hydrogens geom
_atom_sites_solution_primary direct
_atom_sites_solution_secondary difmap
_audit_creation_method SHELXL-97
_cell_angle_alpha 90.00
_cell_angle_beta 93.882(3)
_cell_angle_gamma 90.00
_cell_formula_units_Z 4
_cell_length_a 7.9155(7)
_cell_length_b 11.1129(9)
_cell_length_c 14.7559(12)
_cell_measurement_reflns_used 7078
_cell_measurement_temperature 100(2)
_cell_measurement_theta_max 69.39
_cell_measurement_theta_min 3.00
_cell_volume 1295.01(19)
_computing_cell_refinement 'APEX2 (Bruker, 2006)'
_computing_data_collection 'APEX2 (Bruker, 2006)'
_computing_data_reduction 'SAINT (Bruker, 2005)'
_computing_molecular_graphics 'SHELXTL (Sheldrick, 2008)'
_computing_publication_material 'SHELXTL (Sheldrick, 2008)'
_computing_structure_refinement 'SHELXTL (Sheldrick, 2008)'
_computing_structure_solution 'SHELXTL (Sheldrick, 2008)'
_diffrn_ambient_temperature 100(2)
_diffrn_measured_fraction_theta_full 0.980
_diffrn_measured_fraction_theta_max 0.980
_diffrn_measurement_device_type 'Bruker SMART CCD APEXII area-detector'
_diffrn_measurement_method '\f and \w'
_diffrn_radiation_monochromator graphite
_diffrn_radiation_source 'fine-focus sealed tube'
_diffrn_radiation_type CuK\a
_diffrn_radiation_wavelength 1.54178
_diffrn_reflns_av_R_equivalents 0.029
_diffrn_reflns_av_sigmaI/netI 0.035
_diffrn_reflns_limit_h_max 9
_diffrn_reflns_limit_h_min -8
_diffrn_reflns_limit_k_max 11
_diffrn_reflns_limit_k_min -13
_diffrn_reflns_limit_l_max 17
_diffrn_reflns_limit_l_min -16
_diffrn_reflns_number 7983
_diffrn_reflns_theta_full 69.84
_diffrn_reflns_theta_max 69.84
_diffrn_reflns_theta_min 4.99
_diffrn_standards_decay_% 0
_diffrn_standards_number 0
_exptl_absorpt_coefficient_mu 0.730
_exptl_absorpt_correction_T_max 0.886
_exptl_absorpt_correction_T_min 0.716
_exptl_absorpt_correction_type multi-scan
_exptl_absorpt_process_details '(SADABS; Sheldrick, 2001)'
_exptl_crystal_colour colourless
_exptl_crystal_density_diffrn 1.325
_exptl_crystal_density_method 'not measured'
_exptl_crystal_description block
_exptl_crystal_F_000 552
_exptl_crystal_size_max 0.49
_exptl_crystal_size_mid 0.30
_exptl_crystal_size_min 0.17
_refine_diff_density_max 0.33
_refine_diff_density_min -0.20
_refine_ls_extinction_coef 0.0033(6)
_refine_ls_extinction_expression Fc^*^=kFc[1+0.001xFc^2^\l^3^/sin(2\q)]^-1/4^
_refine_ls_extinction_method 'SHELXTL (Sheldrick, 2004)'
_refine_ls_goodness_of_fit_ref 1.03
_refine_ls_hydrogen_treatment constr
_refine_ls_matrix_type full
_refine_ls_number_parameters 174
_refine_ls_number_reflns 2405
_refine_ls_number_restraints 0
_refine_ls_restrained_S_all 1.03
_refine_ls_R_factor_all 0.039
_refine_ls_R_factor_gt 0.038
_refine_ls_shift/su_max 0.00
_refine_ls_shift/su_mean 0.00
_refine_ls_structure_factor_coef Fsqd
_refine_ls_weighting_details 'calc w=1/[\s^2^(Fo^2^)+(0.0502P)^2^+0.6168P] where P=(Fo^2^+2Fc^2^)/3'
_refine_ls_weighting_scheme calc
_refine_ls_wR_factor_gt 0.099
_refine_ls_wR_factor_ref 0.100
_reflns_number_gt 2350
_reflns_number_total 2405
_reflns_threshold_expression I>2\s(I)
_cod_data_source_file fl2213.cif
_cod_data_source_block I
_cod_original_sg_symbol_H-M 'P 21/c'
_cod_database_code 2219329
_cod_database_fobs_code 2219329

loop_
_symmetry_equiv_pos_as_xyz
'x, y, z'
'-x, y+1/2, -z+1/2'
'-x, -y, -z'
'x, -y-1/2, z-1/2'

loop_
_atom_site_type_symbol
_atom_site_label
_atom_site_fract_x
_atom_site_fract_y
_atom_site_fract_z
_atom_site_U_iso_or_equiv
_atom_site_adp_type
_atom_site_calc_flag
_atom_site_refinement_flags
_atom_site_occupancy
O O1 0.61369(11) 0.84095(8) 0.26798(6) 0.0210(2) Uani d . 1
C C1 0.15616(14) 0.72901(11) 0.34151(8) 0.0160(3) Uani d . 1
H H1A 0.1178 0.7368 0.4044 0.019 Uiso calc R 1
O O2 0.53283(11) 0.55007(8) 0.39852(6) 0.0188(2) Uani d . 1
C C2 0.35047(14) 0.71209(10) 0.34504(8) 0.0141(3) Uani d . 1
H H2A 0.4034 0.7906 0.3641 0.017 Uiso calc R 1
O O3 0.33736(12) 0.61674(8) 0.48872(6) 0.0219(2) Uani d . 1
H H3 0.3807 0.5638 0.5236 0.033 Uiso calc R 1
C C3 0.40618(14) 0.68316(10) 0.24926(7) 0.0135(3) Uani d . 1
H H3A 0.4327 0.5953 0.2465 0.016 Uiso calc R 1
C C4 0.25626(14) 0.71016(10) 0.17863(8) 0.0148(3) Uani d . 1
H H4A 0.2946 0.7028 0.1157 0.018 Uiso calc R 1
C C5 0.19028(15) 0.83791(10) 0.19406(8) 0.0169(3) Uani d . 1
H H5A 0.1055 0.8599 0.1444 0.020 Uiso calc R 1
H H5B 0.2849 0.8961 0.1941 0.020 Uiso calc R 1
C C6 0.10856(15) 0.84268(11) 0.28620(8) 0.0181(3) Uani d . 1
H H6A 0.1487 0.9150 0.3204 0.022 Uiso calc R 1
H H6B -0.0161 0.8480 0.2758 0.022 Uiso calc R 1
C C7 0.06974(15) 0.62064(11) 0.29348(8) 0.0188(3) Uani d . 1
H H7A -0.0546 0.6272 0.2959 0.023 Uiso calc R 1
H H7B 0.1073 0.5453 0.3245 0.023 Uiso calc R 1
C C8 0.11666(15) 0.61758(11) 0.19320(8) 0.0180(3) Uani d . 1
H H8A 0.1567 0.5361 0.1780 0.022 Uiso calc R 1
H H8B 0.0153 0.6361 0.1526 0.022 Uiso calc R 1
C C9 0.41562(14) 0.61797(10) 0.41280(8) 0.0147(3) Uani d . 1
C C10 0.56183(14) 0.75308(10) 0.22505(8) 0.0147(3) Uani d . 1
C C11 0.64421(14) 0.71562(11) 0.14064(8) 0.0154(3) Uani d . 1
C C12 0.73488(15) 0.80248(11) 0.09565(8) 0.0191(3) Uani d . 1
H H12A 0.7467 0.8812 0.1204 0.023 Uiso calc R 1
C C13 0.80759(16) 0.77527(12) 0.01549(9) 0.0230(3) Uani d . 1
H H13A 0.8669 0.8356 -0.0152 0.028 Uiso calc R 1
C C14 0.79381(16) 0.65959(13) -0.02018(9) 0.0245(3) Uani d . 1
H H14A 0.8438 0.6406 -0.0752 0.029 Uiso calc R 1
C C15 0.70687(16) 0.57201(13) 0.02484(9) 0.0246(3) Uani d . 1
H H15A 0.6996 0.4926 0.0011 0.030 Uiso calc R 1
C C16 0.63028(15) 0.59953(11) 0.10437(8) 0.0196(3) Uani d . 1
H H16A 0.5686 0.5396 0.1340 0.024 Uiso calc R 1

loop_
_atom_site_aniso_label
_atom_site_aniso_U_11
_atom_site_aniso_U_22
_atom_site_aniso_U_33
_atom_site_aniso_U_12
_atom_site_aniso_U_13
_atom_site_aniso_U_23
O1 0.0203(4) 0.0220(5) 0.0208(4) -0.0053(3) 0.0021(3) -0.0048(3)
C1 0.0145(6) 0.0178(6) 0.0162(6) 0.0030(4) 0.0036(4) 0.0026(4)
O2 0.0193(4) 0.0220(4) 0.0154(4) 0.0064(3) 0.0022(3) 0.0017(3)
C2 0.0148(6) 0.0136(5) 0.0141(6) 0.0005(4) 0.0015(4) -0.0004(4)
O3 0.0241(5) 0.0278(5) 0.0141(4) 0.0107(4) 0.0039(3) 0.0053(3)
C3 0.0135(5) 0.0135(5) 0.0136(5) 0.0009(4) 0.0013(4) -0.0002(4)
C4 0.0132(5) 0.0168(6) 0.0144(5) -0.0004(4) -0.0001(4) 0.0002(4)
C5 0.0161(6) 0.0164(6) 0.0181(6) 0.0010(4) 0.0005(5) 0.0035(4)
C6 0.0179(6) 0.0166(6) 0.0198(6) 0.0044(4) 0.0021(5) 0.0012(5)
C7 0.0147(6) 0.0188(6) 0.0230(6) -0.0016(4) 0.0017(5) 0.0052(5)
C8 0.0150(6) 0.0175(6) 0.0214(6) -0.0018(4) -0.0003(5) -0.0014(5)
C9 0.0146(5) 0.0156(6) 0.0137(5) -0.0005(4) -0.0007(4) -0.0017(4)
C10 0.0128(5) 0.0159(6) 0.0150(6) 0.0016(4) -0.0015(4) 0.0015(4)
C11 0.0106(5) 0.0203(6) 0.0152(6) 0.0016(4) -0.0013(4) 0.0012(4)
C12 0.0158(6) 0.0195(6) 0.0219(6) 0.0014(5) 0.0012(5) 0.0023(5)
C13 0.0175(6) 0.0298(7) 0.0220(6) 0.0012(5) 0.0037(5) 0.0069(5)
C14 0.0179(6) 0.0401(8) 0.0157(6) -0.0002(5) 0.0027(5) -0.0037(5)
C15 0.0213(6) 0.0291(7) 0.0237(6) -0.0034(5) 0.0032(5) -0.0094(5)
C16 0.0167(6) 0.0214(6) 0.0209(6) -0.0025(5) 0.0028(5) -0.0020(5)

loop_
_atom_type_symbol
_atom_type_description
_atom_type_scat_dispersion_real
_atom_type_scat_dispersion_imag
_atom_type_scat_source
C C 0.0181 0.0091 'International Tables Vol C Tables 4.2.6.8 and 6.1.1.4'
H H 0.0000 0.0000 'International Tables Vol C Tables 4.2.6.8 and 6.1.1.4'
O O 0.0492 0.0322 'International Tables Vol C Tables 4.2.6.8 and 6.1.1.4'

loop_
_geom_angle_atom_site_label_1
_geom_angle_atom_site_label_2
_geom_angle_atom_site_label_3
_geom_angle
_geom_angle_publ_flag
C7 C1 C6 108.31(10) ?
C7 C1 C2 109.35(9) ?
C6 C1 C2 108.98(9) ?
C7 C1 H1A 110.1 ?
C6 C1 H1A 110.1 ?
C2 C1 H1A 110.1 ?
C9 C2 C3 110.83(9) ?
C9 C2 C1 113.57(9) ?
C3 C2 C1 109.86(9) ?
C9 C2 H2A 107.4 ?
C3 C2 H2A 107.4 ?
C1 C2 H2A 107.4 ?
C9 O3 H3 109.5 ?
C10 C3 C2 113.29(9) ?
C10 C3 C4 109.75(9) ?
C2 C3 C4 108.75(9) ?
C10 C3 H3A 108.3 ?
C2 C3 H3A 108.3 ?
C4 C3 H3A 108.3 ?
C5 C4 C8 110.09(9) ?
C5 C4 C3 109.33(9) ?
C8 C4 C3 107.50(9) ?
C5 C4 H4A 110.0 ?
C8 C4 H4A 110.0 ?
C3 C4 H4A 110.0 ?
C4 C5 C6 109.22(9) ?
C4 C5 H5A 109.8 ?
C6 C5 H5A 109.8 ?
C4 C5 H5B 109.8 ?
C6 C5 H5B 109.8 ?
H5A C5 H5B 108.3 ?
C1 C6 C5 109.68(9) ?
C1 C6 H6A 109.7 ?
C5 C6 H6A 109.7 ?
C1 C6 H6B 109.7 ?
C5 C6 H6B 109.7 ?
H6A C6 H6B 108.2 ?
C1 C7 C8 109.27(9) ?
C1 C7 H7A 109.8 ?
C8 C7 H7A 109.8 ?
C1 C7 H7B 109.8 ?
C8 C7 H7B 109.8 ?
H7A C7 H7B 108.3 ?
C4 C8 C7 109.89(9) ?
C4 C8 H8A 109.7 ?
C7 C8 H8A 109.7 ?
C4 C8 H8B 109.7 ?
C7 C8 H8B 109.7 ?
H8A C8 H8B 108.2 ?
O2 C9 O3 123.05(10) ?
O2 C9 C2 122.70(10) y
O3 C9 C2 114.24(9) y
O1 C10 C11 120.15(10) ?
O1 C10 C3 122.48(10) ?
C11 C10 C3 117.21(10) ?
C12 C11 C16 119.04(11) ?
C12 C11 C10 117.90(11) ?
C16 C11 C10 123.04(11) ?
C13 C12 C11 120.80(12) ?
C13 C12 H12A 119.6 ?
C11 C12 H12A 119.6 ?
C12 C13 C14 119.95(12) ?
C12 C13 H13A 120.0 ?
C14 C13 H13A 120.0 ?
C15 C14 C13 119.74(12) ?
C15 C14 H14A 120.1 ?
C13 C14 H14A 120.1 ?
C14 C15 C16 120.56(12) ?
C14 C15 H15A 119.7 ?
C16 C15 H15A 119.7 ?
C15 C16 C11 119.88(12) ?
C15 C16 H16A 120.1 ?
C11 C16 H16A 120.1 ?

loop_
_geom_bond_atom_site_label_1
_geom_bond_atom_site_label_2
_geom_bond_distance
_geom_bond_publ_flag
O1 C10 1.2199(15) ?
C1 C7 1.5346(17) ?
C1 C6 1.5369(16) ?
C1 C2 1.5469(15) ?
C1 H1A 1.0000 ?
O2 C9 1.2251(15) y
C2 C9 1.5132(16) ?
C2 C3 1.5426(15) ?
C2 H2A 1.0000 ?
O3 C9 1.3164(14) y
O3 H3 0.8400 ?
C3 C10 1.5195(15) ?
C3 C4 1.5547(15) ?
C3 H3A 1.0000 ?
C4 C5 1.5349(16) ?
C4 C8 1.5356(16) ?
C4 H4A 1.0000 ?
C5 C6 1.5456(16) ?
C5 H5A 0.9900 ?
C5 H5B 0.9900 ?
C6 H6A 0.9900 ?
C6 H6B 0.9900 ?
C7 C8 1.5503(17) ?
C7 H7A 0.9900 ?
C7 H7B 0.9900 ?
C8 H8A 0.9900 ?
C8 H8B 0.9900 ?
C10 C11 1.5033(16) ?
C11 C12 1.3971(17) ?
C11 C16 1.3982(17) ?
C12 C13 1.3835(18) ?
C12 H12A 0.9500 ?
C13 C14 1.391(2) ?
C13 H13A 0.9500 ?
C14 C15 1.387(2) ?
C14 H14A 0.9500 ?
C15 C16 1.3910(17) ?
C15 H15A 0.9500 ?
C16 H16A 0.9500 ?

loop_
_geom_hbond_atom_site_label_D
_geom_hbond_atom_site_label_H
_geom_hbond_atom_site_label_A
_geom_hbond_site_symmetry_A
_geom_hbond_distance_DH
_geom_hbond_distance_HA
_geom_hbond_distance_DA
_geom_hbond_angle_DHA
_geom_hbond_publ_flag
O3 H3 O2 3_666 0.84 1.81 2.6513(12) 178 yes

loop_
_geom_torsion_atom_site_label_1
_geom_torsion_atom_site_label_2
_geom_torsion_atom_site_label_3
_geom_torsion_atom_site_label_4
_geom_torsion
C7 C1 C2 C9 -73.31(12)
C6 C1 C2 C9 168.48(9)
C7 C1 C2 C3 51.44(12)
C6 C1 C2 C3 -66.77(12)
C9 C2 C3 C10 -98.22(11)
C1 C2 C3 C10 135.46(10)
C9 C2 C3 C4 139.46(9)
C1 C2 C3 C4 13.14(12)
C10 C3 C4 C5 -72.95(11)
C2 C3 C4 C5 51.49(12)
C10 C3 C4 C8 167.56(9)
C2 C3 C4 C8 -68.00(11)
C8 C4 C5 C6 50.74(12)
C3 C4 C5 C6 -67.14(11)
C7 C1 C6 C5 -67.71(12)
C2 C1 C6 C5 51.15(12)
C4 C5 C6 C1 13.14(13)
C6 C1 C7 C8 54.02(12)
C2 C1 C7 C8 -64.62(12)
C5 C4 C8 C7 -64.17(12)
C3 C4 C8 C7 54.83(12)
C1 C7 C8 C4 9.37(13)
C3 C2 C9 O2 18.76(15)
C1 C2 C9 O2 142.99(11)
C3 C2 C9 O3 -162.26(10)
C1 C2 C9 O3 -38.03(13)
C2 C3 C10 O1 -15.16(15)
C4 C3 C10 O1 106.60(12)
C2 C3 C10 C11 169.41(9)
C4 C3 C10 C11 -68.83(12)
O1 C10 C11 C12 -22.30(16)
C3 C10 C11 C12 153.24(10)
O1 C10 C11 C16 159.41(12)
C3 C10 C11 C16 -25.06(16)
C16 C11 C12 C13 1.15(18)
C10 C11 C12 C13 -177.22(11)
C11 C12 C13 C14 -1.35(19)
C12 C13 C14 C15 0.09(19)
C13 C14 C15 C16 1.4(2)
C14 C15 C16 C11 -1.54(19)
C12 C11 C16 C15 0.29(18)
C10 C11 C16 C15 178.57(11)
